data_4124450
loop_
_publ_author_name
'Mootz, D.'
'Boenigk, D.'

_publ_section_title
;
 Fluorides and fluoro acids. 12. Complex-anion homology and isomerism in
 the crystal structures of two potassium poly(hydrogen fluorides), K F (H
 F)2.5 and K F (H F)3
;
_journal_name_full 'Journal of the American Chemical Society'
_journal_page_first 6634
_journal_page_last 6636
_journal_volume 108
_journal_year 1986
_chemical_formula_sum 'F3.5 H2.5 K'
_chemical_name_systematic 'K F (H F)2.5'
_space_group_IT_number 14
_symmetry_space_group_name_Hall '-P 2yab'
_symmetry_space_group_name_H-M 'P 1 21/a 1'
_cell_angle_alpha 90
_cell_angle_beta 101.63
_cell_angle_gamma 90
_cell_formula_units_Z 8
_cell_length_a 8.315
_cell_length_b 8.384
_cell_length_c 10.031
_cell_volume 684.934
_citation_journal_id_ASTM JACSAT
_cod_data_source_file Mootz_JACSAT_1986_1339.cif
_cod_data_source_block H2.5F3.5K1
_cod_original_cell_volume 684.9341
_cod_original_sg_symbol_Hall '-P 2ybc (z,y,-x)'
_cod_original_formula_sum 'H2.5 F3.5 K1'
_cod_database_code 4124450

loop_
_symmetry_equiv_pos_as_xyz
x,y,z
-x+1/2,y+1/2,-z
-x,-y,-z
x-1/2,-y-1/2,z

loop_
_atom_site_label
_atom_site_type_symbol
_atom_site_fract_x
_atom_site_fract_y
_atom_site_fract_z
_atom_site_occupancy
_atom_site_U_iso_or_equiv
K2 K+1 0.63711 0.27382 0.03869 1 0.0
F5 F-1 0.0776 0.5025 0.3529 1 0.0
H4 H+1 -0.04 0.474 0.21 1 0.0
F7 F-1 0.3907 0.4499 0.1244 1 0.0
H1 H+1 0.179 0.803 0.197 1 0.0
F3 F-1 0.2107 0.1477 0.3378 1 0.0
H2 H+1 0.215 0.034 0.345 1 0.0
F1 F-1 0.215 0.8712 0.353 1 0.0
H5 H+1 0.387 0.475 0.192 1 0.0
F6 F-1 -0.0782 0.4519 0.1233 1 0.0
K1 K+1 0.00015 0.2493 0.5005 1 0.0
H3 H+1 0.209 0.499 0.36 1 0.0
F2 F-1 0.1555 0.7544 0.1355 1 0.0
F4 F-1 0.3514 0.5019 0.3511 1 0.0
